data_1567037
loop_
_publ_author_name
'Mol\<canov, Kre\<simir'
'Mila\<sinovi\'c, Valentina'
'Koji\'c-Prodi\'c, Biserka'
'Maltar-Strme\<cki, Nadica'
'You, Jiangyang'
'\<Santi\'c, Ana'
'Kani\<zaj, Lidija'
'Stilinovi\'c, Vladimir'
'Fotovi\'c, Luka'

_publ_section_title
;
 Semiconductive 2D arrays of pancake-bonded oligomers of partially charged
 TCNQ radicals
;
_journal_issue 4
_journal_name_full IUCrJ
_journal_page_first
;
;
_journal_paper_doi 10.1107/S2052252522004717
_journal_volume 9
_journal_year 2022
_chemical_absolute_configuration unk
_chemical_formula_moiety '2(C12 H4 N4), C6 H7 I N'
_chemical_formula_sum 'C30 H15 I N9'
_chemical_formula_weight 628.41
_space_group_IT_number 1
_space_group_name_Hall 'P 1'
_space_group_name_H-M_alt 'P 1'
_symmetry_cell_setting triclinic
_symmetry_space_group_name_Hall 'P 1'
_symmetry_space_group_name_H-M 'P 1'
_atom_sites_solution_hydrogens geom
_audit_creation_date 2020-10-02T14:59:02-00:00
_audit_creation_method 'WinGX routine CIF_UPDATE'
_cell_angle_alpha 74.353(4)
_cell_angle_beta 88.928(4)
_cell_angle_gamma 67.934(6)
_cell_formula_units_Z 1
_cell_length_a 7.0735(5)
_cell_length_b 7.8171(4)
_cell_length_c 13.8419(4)
_cell_measurement_reflns_used 3990
_cell_measurement_temperature 298(2)
_cell_measurement_theta_max 75.693
_cell_measurement_theta_min 6.275
_cell_volume 680.10(7)
_computing_cell_refinement 'CrysAlisPro 1.171.39.46 (Rigaku OD, 2018)'
_computing_data_collection 'CrysAlisPro 1.171.39.46 (Rigaku OD, 2018)'
_computing_data_reduction 'CrysAlisPro 1.171.39.46 (Rigaku OD, 2018)'
_computing_structure_refinement 'SHELXL-2017/1 (Sheldrick, 2017)'
_diffrn_ambient_temperature 298(2)
_diffrn_detector_area_resol_mean 10.4323
_diffrn_measured_fraction_theta_full 0.998
_diffrn_measured_fraction_theta_max 0.984
_diffrn_measurement_device_type 'Xcalibur, Ruby, Nova'
_diffrn_measurement_method '\w scans'
_diffrn_radiation_monochromator mirror
_diffrn_radiation_type CuK\a
_diffrn_radiation_wavelength 1.54184
_diffrn_reflns_av_R_equivalents 0.0317
_diffrn_reflns_av_unetI/netI 0.0475
_diffrn_reflns_Laue_measured_fraction_full 0.998
_diffrn_reflns_Laue_measured_fraction_max 0.984
_diffrn_reflns_limit_h_max 8
_diffrn_reflns_limit_h_min -8
_diffrn_reflns_limit_k_max 9
_diffrn_reflns_limit_k_min -9
_diffrn_reflns_limit_l_max 17
_diffrn_reflns_limit_l_min -11
_diffrn_reflns_number 5812
_diffrn_reflns_point_group_measured_fraction_full 0.998
_diffrn_reflns_point_group_measured_fraction_max 0.984
_diffrn_reflns_theta_full 67.684
_diffrn_reflns_theta_max 76.11
_diffrn_reflns_theta_min 3.33
_diffrn_source 'micro-focus sealed X-ray tube'
_exptl_absorpt_coefficient_mu 9.552
_exptl_absorpt_correction_T_max 1
_exptl_absorpt_correction_T_min 0.43957
_exptl_absorpt_correction_type multi-scan
_exptl_absorpt_process_details
;
        CrysAlisPro 1.171.39.46 (Rigaku Oxford Diffraction, 2018)
        Empirical absorption correction using spherical harmonics,
 implemented in SCALE3 ABSPACK scaling algorithm.
;
_exptl_crystal_colour black
_exptl_crystal_density_diffrn 1.534
_exptl_crystal_description prism
_exptl_crystal_F_000 311
_exptl_crystal_size_max 0.15
_exptl_crystal_size_mid 0.09
_exptl_crystal_size_min 0.05
_refine_diff_density_max 2.77
_refine_diff_density_min -0.802
_refine_diff_density_rms 0.143
_refine_ls_abs_structure_details
;
 Refined as an inversion twin.
;
_refine_ls_abs_structure_Flack 0.997(10)
_refine_ls_extinction_method none
_refine_ls_goodness_of_fit_ref 1.099
_refine_ls_hydrogen_treatment constr
_refine_ls_matrix_type full
_refine_ls_number_parameters 362
_refine_ls_number_reflns 3377
_refine_ls_number_restraints 5
_refine_ls_restrained_S_all 1.185
_refine_ls_R_factor_all 0.0629
_refine_ls_R_factor_gt 0.0625
_refine_ls_shift/su_max 0
_refine_ls_shift/su_mean 0
_refine_ls_structure_factor_coef Fsqd
_refine_ls_weighting_details 'w=1/[\s^2^(Fo^2^)+(0.1185P)^2^] where P=(Fo^2^+2Fc^2^)/3'
_refine_ls_weighting_scheme calc
_refine_ls_wR_factor_ref 0.146
_reflns_number_gt 3335
_reflns_number_total 3377
_reflns_threshold_expression 'I > 2\s(I)'
_cod_data_source_file lq5043.cif
_cod_data_source_block tcnq_pi_3
_cod_database_code 1567037

loop_
_space_group_symop_id
_space_group_symop_operation_xyz
1 x,y,z

loop_
_atom_site_label
_atom_site_fract_x
_atom_site_fract_y
_atom_site_fract_z
_atom_site_U_iso_or_equiv
_atom_site_adp_type
_atom_site_calc_flag
_atom_site_occupancy
_atom_site_disorder_assembly
_atom_site_disorder_group
_atom_site_type_symbol
I1 0.74601(8) -0.29384(8) 1.24096(6) 0.0708(2) Uani d 1 . . I
N5 0.0347(11) 0.1311(11) 1.1171(5) 0.0585(14) Uani d 1 . . N
C13 0.1611(13) 0.1797(12) 1.1694(6) 0.0564(16) Uani d 1 . . C
H13 0.107148 0.299792 1.181156 0.068 Uiso calc 1 . . H
C14 0.3630(13) 0.0630(12) 1.2058(6) 0.0564(15) Uani d 1 . . C
H14 0.439702 0.103884 1.241422 0.068 Uiso calc 1 . . H
C15 0.4477(10) -0.1150(10) 1.1882(5) 0.0463(12) Uani d 1 . . C
C16 0.3268(15) -0.1723(13) 1.1359(7) 0.0601(17) Uani d 1 . . C
H16 0.380807 -0.292457 1.124204 0.072 Uiso calc 1 . . H
C17 0.1319(17) -0.0533(14) 1.1023(8) 0.058(2) Uani d 1 . . C
H17 0.055757 -0.095164 1.066983 0.07 Uiso calc 1 . . H
C18 -0.1994(7) 0.2726(7) 1.0701(3) 0.0291(8) Uani d 1 . . C
H18A -0.256404 0.207069 1.037103 0.044 Uiso calc 1 . . H
H18B -0.280817 0.307105 1.123263 0.044 Uiso calc 1 . . H
H18C -0.198485 0.386819 1.022164 0.044 Uiso calc 1 . . H
N1A 0.7487(19) -0.097(2) 0.9689(7) 0.086(3) Uani d 1 . . N
N2A 0.3643(14) 0.8250(10) 0.4474(6) 0.0627(16) Uani d 1 . . N
N3A 0.6336(12) -0.4676(11) 0.8093(7) 0.0638(17) Uani d 1 . . N
N4A 0.2236(17) 0.4630(13) 0.2914(6) 0.070(2) Uani d 1 . . N
C1A 0.6965(12) -0.1168(12) 0.8947(6) 0.0539(15) Uani d 1 . . C
C2A 0.6309(9) -0.1354(9) 0.8035(5) 0.0415(11) Uani d 1 . . C
C3A 0.5692(8) 0.0185(8) 0.7162(4) 0.0365(10) Uani d 1 . . C
C4A 0.5728(9) 0.2017(9) 0.7155(5) 0.0396(10) Uani d 1 . . C
H4A 0.618507 0.217075 0.773941 0.047 Uiso calc 1 . . H
C5A 0.5105(9) 0.3525(9) 0.6306(5) 0.0406(11) Uani d 1 . . C
H5A 0.513417 0.469668 0.632236 0.049 Uiso calc 1 . . H
C6A 0.4403(7) 0.3350(8) 0.5388(4) 0.0364(10) Uani d 1 . . C
C7A 0.3714(9) 0.4913(9) 0.4527(5) 0.0411(11) Uani d 1 . . C
C8A 0.3711(10) 0.6752(10) 0.4503(5) 0.0464(13) Uani d 1 . . C
C9A 0.6321(10) -0.3193(10) 0.8067(5) 0.0470(13) Uani d 1 . . C
C10A 0.5019(8) -0.0004(8) 0.6243(5) 0.0377(10) Uani d 1 . . C
H10A 0.500882 -0.118041 0.622315 0.045 Uiso calc 1 . . H
C11A 0.4392(8) 0.1513(8) 0.5396(4) 0.0362(10) Uani d 1 . . C
H11A 0.394725 0.135702 0.48097 0.043 Uiso calc 1 . . H
C12A 0.2924(13) 0.4752(11) 0.3635(7) 0.0484(15) Uani d 1 . . C
N1B 0.3208(19) -0.4883(14) 1.0214(7) 0.080(2) Uani d 1 . . N
N2B -0.0831(12) 0.4548(10) 0.5118(6) 0.0589(15) Uani d 1 . . N
N3B 0.1638(14) -0.8345(11) 0.8665(7) 0.0666(17) Uani d 1 . . N
N4B -0.2004(19) 0.1155(17) 0.3378(7) 0.082(2) Uani d 1 . . N
C1B 0.2558(13) -0.4951(9) 0.9483(5) 0.0512(14) Uani d 1 . . C
C2B 0.1729(9) -0.5057(9) 0.8588(5) 0.0404(11) Uani d 1 . . C
C3B 0.1058(8) -0.3488(8) 0.7730(4) 0.0364(10) Uani d 1 . . C
C4B 0.1092(8) -0.1658(9) 0.7734(4) 0.0382(10) Uani d 1 . . C
H4B 0.154732 -0.151731 0.832322 0.046 Uiso calc 1 . . H
C5B 0.0476(8) -0.0149(8) 0.6900(4) 0.0368(10) Uani d 1 . . C
H5B 0.050627 0.101772 0.692576 0.044 Uiso calc 1 . . H
C6B -0.0224(8) -0.0300(8) 0.5973(4) 0.0355(10) Uani d 1 . . C
C7B -0.0843(9) 0.1276(9) 0.5113(5) 0.0409(11) Uani d 1 . . C
C8B -0.0832(9) 0.3084(10) 0.5112(5) 0.0443(12) Uani d 1 . . C
C9B 0.1680(11) -0.6862(9) 0.8606(5) 0.0465(13) Uani d 1 . . C
C10B 0.0337(8) -0.3639(8) 0.6803(5) 0.0386(10) Uani d 1 . . C
H10B 0.029539 -0.480119 0.67776 0.046 Uiso calc 1 . . H
C11B -0.0284(9) -0.2112(9) 0.5966(4) 0.0395(11) Uani d 1 . . C
H11B -0.075548 -0.224122 0.537746 0.047 Uiso calc 1 . . H
C12B -0.1500(14) 0.1159(10) 0.4167(5) 0.0527(15) Uani d 1 . . C

loop_
_atom_site_aniso_label
_atom_site_aniso_U_11
_atom_site_aniso_U_22
_atom_site_aniso_U_33
_atom_site_aniso_U_12
_atom_site_aniso_U_13
_atom_site_aniso_U_23
I1 0.0725(3) 0.0693(3) 0.0572(3) -0.01619(19) -0.00554(17) -0.01218(18)
N5 0.073(4) 0.066(4) 0.039(3) -0.033(3) 0.002(3) -0.010(3)
C13 0.070(4) 0.054(4) 0.049(4) -0.027(3) -0.002(3) -0.016(3)
C14 0.068(4) 0.059(4) 0.050(4) -0.028(3) 0.001(3) -0.023(3)
C15 0.051(3) 0.047(3) 0.038(3) -0.019(2) -0.002(2) -0.008(2)
C16 0.079(5) 0.058(4) 0.053(4) -0.031(4) 0.003(4) -0.023(3)
C17 0.074(5) 0.063(5) 0.055(5) -0.038(4) 0.005(4) -0.026(4)
C18 0.038(2) 0.032(2) 0.0159(18) -0.0129(17) -0.0004(16) -0.0056(15)
N1A 0.110(7) 0.118(8) 0.043(4) -0.059(6) -0.004(4) -0.022(4)
N2A 0.092(5) 0.049(3) 0.056(4) -0.034(3) 0.013(3) -0.020(3)
N3A 0.071(4) 0.057(4) 0.069(4) -0.035(3) 0.006(3) -0.010(3)
N4A 0.105(6) 0.067(4) 0.043(3) -0.038(4) -0.007(4) -0.014(3)
C1A 0.061(4) 0.065(4) 0.039(3) -0.030(3) 0.002(3) -0.011(3)
C2A 0.043(2) 0.050(3) 0.037(3) -0.024(2) 0.005(2) -0.012(2)
C3A 0.035(2) 0.042(3) 0.036(3) -0.0164(19) 0.0039(19) -0.014(2)
C4A 0.044(2) 0.044(3) 0.035(3) -0.019(2) 0.002(2) -0.016(2)
C5A 0.045(2) 0.040(2) 0.041(3) -0.018(2) 0.003(2) -0.015(2)
C6A 0.034(2) 0.040(2) 0.039(3) -0.0169(19) 0.0044(19) -0.013(2)
C7A 0.043(2) 0.043(3) 0.040(3) -0.018(2) 0.002(2) -0.012(2)
C8A 0.050(3) 0.044(3) 0.045(3) -0.019(2) 0.010(2) -0.013(2)
C9A 0.047(3) 0.048(3) 0.045(3) -0.024(2) 0.003(2) -0.004(2)
C10A 0.038(2) 0.040(2) 0.039(3) -0.019(2) 0.001(2) -0.012(2)
C11A 0.040(2) 0.039(2) 0.035(2) -0.020(2) 0.0012(19) -0.011(2)
C12A 0.052(4) 0.043(3) 0.045(4) -0.016(3) -0.002(3) -0.009(3)
N1B 0.117(7) 0.070(4) 0.051(4) -0.035(5) -0.015(4) -0.013(4)
N2B 0.078(4) 0.051(3) 0.055(4) -0.036(3) -0.002(3) -0.010(3)
N3B 0.089(5) 0.047(3) 0.066(4) -0.029(3) 0.003(4) -0.016(3)
N4B 0.111(7) 0.091(6) 0.051(4) -0.042(5) -0.008(4) -0.026(4)
C1B 0.074(4) 0.040(3) 0.037(3) -0.022(3) -0.003(3) -0.007(2)
C2B 0.044(2) 0.041(3) 0.037(3) -0.016(2) 0.002(2) -0.012(2)
C3B 0.038(2) 0.038(2) 0.035(3) -0.0164(19) 0.0028(19) -0.012(2)
C4B 0.041(2) 0.042(3) 0.036(3) -0.019(2) 0.0007(19) -0.014(2)
C5B 0.038(2) 0.037(2) 0.040(3) -0.0181(19) 0.0029(19) -0.012(2)
C6B 0.034(2) 0.040(2) 0.035(3) -0.0178(18) 0.0027(18) -0.010(2)
C7B 0.043(2) 0.047(3) 0.036(3) -0.021(2) 0.002(2) -0.012(2)
C8B 0.043(2) 0.049(3) 0.041(3) -0.023(2) 0.000(2) -0.005(2)
C9B 0.059(3) 0.039(3) 0.039(3) -0.019(2) 0.006(3) -0.008(2)
C10B 0.042(2) 0.040(2) 0.038(3) -0.019(2) 0.004(2) -0.015(2)
C11B 0.042(2) 0.045(3) 0.035(3) -0.017(2) 0.003(2) -0.017(2)
C12B 0.075(4) 0.046(3) 0.034(3) -0.021(3) 0.005(3) -0.010(2)

loop_
_atom_type_symbol
_atom_type_description
_atom_type_scat_dispersion_real
_atom_type_scat_dispersion_imag
_atom_type_scat_source
C C 0.0181 0.0091 'International Tables Vol C Tables 4.2.6.8 and 6.1.1.4'
H H 0 0 'International Tables Vol C Tables 4.2.6.8 and 6.1.1.4'
N N 0.0311 0.018 'International Tables Vol C Tables 4.2.6.8 and 6.1.1.4'
I I -0.3257 6.8362 'International Tables Vol C Tables 4.2.6.8 and 6.1.1.4'

loop_
_geom_angle_atom_site_label_1
_geom_angle_atom_site_label_2
_geom_angle_atom_site_label_3
_geom_angle
_geom_angle_site_symmetry_1
_geom_angle_site_symmetry_3
_geom_angle_publ_flag
C13 N5 C17 113.1(7) . . ?
C13 N5 C18 124.7(7) . . ?
C17 N5 C18 122.1(7) . . ?
N5 C13 C14 125.0(8) . . ?
N5 C13 H13 117.5 . . ?
C14 C13 H13 117.5 . . ?
C15 C14 C13 118.7(7) . . ?
C15 C14 H14 120.6 . . ?
C13 C14 H14 120.6 . . ?
C14 C15 C16 118.9(7) . . ?
C14 C15 I1 120.3(6) . . ?
C16 C15 I1 120.8(6) . . ?
C17 C16 C15 119.9(8) . . ?
C17 C16 H16 120.1 . . ?
C15 C16 H16 120.1 . . ?
C16 C17 N5 124.5(8) . . ?
C16 C17 H17 117.7 . . ?
N5 C17 H17 117.7 . . ?
N5 C18 H18A 109.5 . . ?
N5 C18 H18B 109.5 . . ?
H18A C18 H18B 109.5 . . ?
N5 C18 H18C 109.5 . . ?
H18A C18 H18C 109.5 . . ?
H18B C18 H18C 109.5 . . ?
N1A C1A C2A 178.3(10) . . ?
C3A C2A C1A 121.3(6) . . ?
C3A C2A C9A 122.6(6) . . ?
C1A C2A C9A 116.1(6) . . ?
C2A C3A C10A 121.2(5) . . ?
C2A C3A C4A 121.0(5) . . ?
C10A C3A C4A 117.8(5) . . ?
C5A C4A C3A 121.0(5) . . ?
C5A C4A H4A 119.5 . . ?
C3A C4A H4A 119.5 . . ?
C4A C5A C6A 121.4(5) . . ?
C4A C5A H5A 119.3 . . ?
C6A C5A H5A 119.3 . . ?
C7A C6A C5A 121.3(5) . . ?
C7A C6A C11A 121.3(5) . . ?
C5A C6A C11A 117.4(5) . . ?
C6A C7A C12A 120.9(6) . . ?
C6A C7A C8A 122.2(6) . . ?
C12A C7A C8A 116.9(6) . . ?
N2A C8A C7A 177.8(8) . . ?
N3A C9A C2A 179.8(9) . . ?
C11A C10A C3A 120.9(5) . . ?
C11A C10A H10A 119.5 . . ?
C3A C10A H10A 119.5 . . ?
C10A C11A C6A 121.4(5) . . ?
C10A C11A H11A 119.3 . . ?
C6A C11A H11A 119.3 . . ?
N4A C12A C7A 178.5(10) . . ?
N1B C1B C2B 178.8(9) . . ?
C3B C2B C1B 121.6(5) . . ?
C3B C2B C9B 122.0(6) . . ?
C1B C2B C9B 116.3(6) . . ?
C2B C3B C4B 121.0(5) . . ?
C2B C3B C10B 121.4(5) . . ?
C4B C3B C10B 117.6(5) . . ?
C5B C4B C3B 121.1(5) . . ?
C5B C4B H4B 119.4 . . ?
C3B C4B H4B 119.4 . . ?
C4B C5B C6B 121.5(5) . . ?
C4B C5B H5B 119.3 . . ?
C6B C5B H5B 119.3 . . ?
C7B C6B C5B 120.7(5) . . ?
C7B C6B C11B 121.6(5) . . ?
C5B C6B C11B 117.7(5) . . ?
C6B C7B C8B 122.3(6) . . ?
C6B C7B C12B 122.1(6) . . ?
C8B C7B C12B 115.6(6) . . ?
N2B C8B C7B 179.4(8) . . ?
N3B C9B C2B 177.0(8) . . ?
C11B C10B C3B 121.0(5) . . ?
C11B C10B H10B 119.5 . . ?
C3B C10B H10B 119.5 . . ?
C10B C11B C6B 121.1(5) . . ?
C10B C11B H11B 119.4 . . ?
C6B C11B H11B 119.4 . . ?
N4B C12B C7B 176.1(9) . . ?

loop_
_geom_bond_atom_site_label_1
_geom_bond_atom_site_label_2
_geom_bond_site_symmetry_2
_geom_bond_distance
_geom_bond_publ_flag
I1 C15 . 2.057(7) ?
N5 C13 . 1.377(11) ?
N5 C17 . 1.415(12) ?
N5 C18 . 1.632(7) ?
C13 C14 . 1.388(13) ?
C13 H13 . 0.93 ?
C14 C15 . 1.380(11) ?
C14 H14 . 0.93 ?
C15 C16 . 1.393(11) ?
C16 C17 . 1.345(15) ?
C16 H16 . 0.93 ?
C17 H17 . 0.93 ?
C18 H18A . 0.96 ?
C18 H18B . 0.96 ?
C18 H18C . 0.96 ?
N1A C1A . 1.166(13) ?
N2A C8A . 1.144(11) ?
N3A C9A . 1.146(12) ?
N4A C12A . 1.160(13) ?
C1A C2A . 1.416(10) ?
C2A C3A . 1.392(9) ?
C2A C9A . 1.423(9) ?
C3A C10A . 1.430(8) ?
C3A C4A . 1.439(8) ?
C4A C5A . 1.359(9) ?
C4A H4A . 0.93 ?
C5A C6A . 1.431(8) ?
C5A H5A . 0.93 ?
C6A C7A . 1.394(9) ?
C6A C11A . 1.436(7) ?
C7A C12A . 1.420(11) ?
C7A C8A . 1.428(9) ?
C10A C11A . 1.360(8) ?
C10A H10A . 0.93 ?
C11A H11A . 0.93 ?
N1B C1B . 1.141(12) ?
N2B C8B . 1.147(11) ?
N3B C9B . 1.151(11) ?
N4B C12B . 1.156(12) ?
C1B C2B . 1.416(9) ?
C2B C3B . 1.392(8) ?
C2B C9B . 1.418(9) ?
C3B C4B . 1.442(7) ?
C3B C10B . 1.439(8) ?
C4B C5B . 1.346(8) ?
C4B H4B . 0.93 ?
C5B C6B . 1.434(8) ?
C5B H5B . 0.93 ?
C6B C7B . 1.396(8) ?
C6B C11B . 1.436(8) ?
C7B C8B . 1.416(9) ?
C7B C12B . 1.434(10) ?
C10B C11B . 1.356(9) ?
C10B H10B . 0.93 ?
C11B H11B . 0.93 ?

loop_
_geom_torsion_atom_site_label_1
_geom_torsion_atom_site_label_2
_geom_torsion_atom_site_label_3
_geom_torsion_atom_site_label_4
_geom_torsion
_geom_torsion_site_symmetry_1
_geom_torsion_site_symmetry_2
_geom_torsion_site_symmetry_3
_geom_torsion_site_symmetry_4
_geom_torsion_publ_flag
C17 N5 C13 C14 -0.6(12) . . . . ?
C18 N5 C13 C14 -177.1(7) . . . . ?
N5 C13 C14 C15 0.9(13) . . . . ?
C13 C14 C15 C16 -1.0(11) . . . . ?
C13 C14 C15 I1 -179.8(6) . . . . ?
C14 C15 C16 C17 0.9(12) . . . . ?
I1 C15 C16 C17 179.8(7) . . . . ?
C15 C16 C17 N5 -0.8(14) . . . . ?
C13 N5 C17 C16 0.5(13) . . . . ?
C18 N5 C17 C16 177.2(7) . . . . ?
C1A C2A C3A C10A -179.6(6) . . . . ?
C9A C2A C3A C10A 0.3(8) . . . . ?
C1A C2A C3A C4A 0.9(8) . . . . ?
C9A C2A C3A C4A -179.1(5) . . . . ?
C2A C3A C4A C5A -179.3(5) . . . . ?
C10A C3A C4A C5A 1.2(8) . . . . ?
C3A C4A C5A C6A -0.4(9) . . . . ?
C4A C5A C6A C7A 178.3(5) . . . . ?
C4A C5A C6A C11A -0.3(8) . . . . ?
C5A C6A C7A C12A -176.8(6) . . . . ?
C11A C6A C7A C12A 1.8(9) . . . . ?
C5A C6A C7A C8A 1.4(8) . . . . ?
C11A C6A C7A C8A 180.0(5) . . . . ?
C2A C3A C10A C11A 179.1(5) . . . . ?
C4A C3A C10A C11A -1.4(8) . . . . ?
C3A C10A C11A C6A 0.7(8) . . . . ?
C7A C6A C11A C10A -178.4(5) . . . . ?
C5A C6A C11A C10A 0.1(8) . . . . ?
C1B C2B C3B C4B -3.0(9) . . . . ?
C9B C2B C3B C4B 179.0(5) . . . . ?
C1B C2B C3B C10B 176.0(6) . . . . ?
C9B C2B C3B C10B -2.0(9) . . . . ?
C2B C3B C4B C5B 178.9(5) . . . . ?
C10B C3B C4B C5B -0.2(8) . . . . ?
C3B C4B C5B C6B -0.4(8) . . . . ?
C4B C5B C6B C7B -179.5(5) . . . . ?
C4B C5B C6B C11B 1.1(8) . . . . ?
C5B C6B C7B C8B -0.6(8) . . . . ?
C11B C6B C7B C8B 178.7(5) . . . . ?
C5B C6B C7B C12B 178.3(6) . . . . ?
C11B C6B C7B C12B -2.3(9) . . . . ?
C2B C3B C10B C11B -178.9(5) . . . . ?
C4B C3B C10B C11B 0.1(8) . . . . ?
C3B C10B C11B C6B 0.6(8) . . . . ?
C7B C6B C11B C10B 179.4(5) . . . . ?
C5B C6B C11B C10B -1.2(8) . . . . ?
